data_4111920
loop_
_publ_author_name
'Christel Dolain'
'Hua Jiang'
'Jean-Michel L\'eger'
'Philippe Guionneau'
'Ivan Huc'

_publ_section_title
;
 Chiral Induction in Quinoline-Derived Oligoamide Foldamers: Assignment of
 Helical Handedness and Role of Steric Effects
;
_journal_name_full 'Journal of the American Chemical Society'
_journal_page_first 12943
_journal_page_last 12951
_journal_paper_doi 10.1021/ja0527828
_journal_volume 127
_journal_year 2005
_chemical_formula_sum 'C70.5 H76 N9 O10'
_chemical_formula_weight 1209.40
_chemical_name_systematic
; 
 ? 
;
_space_group_IT_number 2
_symmetry_cell_setting triclinic
_symmetry_space_group_name_Hall '-P 1'
_symmetry_space_group_name_H-M 'P -1'
_atom_sites_solution_hydrogens geom
_atom_sites_solution_primary direct
_atom_sites_solution_secondary difmap
_audit_creation_method SHELXL-97
_cell_angle_alpha 90.150(10)
_cell_angle_beta 104.040(10)
_cell_angle_gamma 117.100(10)
_cell_formula_units_Z 2
_cell_length_a 13.2710(10)
_cell_length_b 14.1310(10)
_cell_length_c 20.6520(10)
_cell_measurement_temperature 296(2)
_cell_volume 3315.9(5)
_computing_structure_refinement 'SHELXL-97 (Sheldrick, 1997)'
_computing_structure_solution 'SHELXS-97 (Sheldrick, 1990)'
_diffrn_ambient_temperature 296(2)
_diffrn_measured_fraction_theta_full 0.990
_diffrn_measured_fraction_theta_max 0.990
_diffrn_radiation_monochromator graphite
_diffrn_radiation_source 'fine-focus sealed tube'
_diffrn_radiation_type MoK\a
_diffrn_radiation_wavelength 0.71073
_diffrn_reflns_av_R_equivalents 0.0329
_diffrn_reflns_av_sigmaI/netI 0.0575
_diffrn_reflns_limit_h_max 15
_diffrn_reflns_limit_h_min -15
_diffrn_reflns_limit_k_max 16
_diffrn_reflns_limit_k_min -16
_diffrn_reflns_limit_l_max 24
_diffrn_reflns_limit_l_min -24
_diffrn_reflns_number 20134
_diffrn_reflns_theta_full 24.98
_diffrn_reflns_theta_max 24.98
_diffrn_reflns_theta_min 2.94
_exptl_absorpt_coefficient_mu 0.082
_exptl_absorpt_correction_T_max 0.9679
_exptl_absorpt_correction_T_min 0.9640
_exptl_absorpt_correction_type 'semi-empirical method scalepack'
_exptl_crystal_colour yellow
_exptl_crystal_density_diffrn 1.211
_exptl_crystal_description prism
_exptl_crystal_F_000 1284
_exptl_crystal_size_max 0.45
_exptl_crystal_size_mid 0.45
_exptl_crystal_size_min 0.40
_refine_diff_density_max 0.603
_refine_diff_density_min -0.323
_refine_diff_density_rms 0.070
_refine_ls_extinction_coef 0.020(3)
_refine_ls_extinction_expression Fc^*^=kFc[1+0.001xFc^2^\l^3^/sin(2\q)]^-1/4^
_refine_ls_extinction_method SHELXL
_refine_ls_goodness_of_fit_ref 1.034
_refine_ls_hydrogen_treatment mixed
_refine_ls_matrix_type full
_refine_ls_number_parameters 813
_refine_ls_number_reflns 11531
_refine_ls_number_restraints 3
_refine_ls_restrained_S_all 1.045
_refine_ls_R_factor_all 0.1357
_refine_ls_R_factor_gt 0.0837
_refine_ls_shift/su_max 3.981
_refine_ls_shift/su_mean 0.120
_refine_ls_structure_factor_coef Fsqd
_refine_ls_weighting_details 'calc w=1/[\s^2^(Fo^2^)+(0.1735P)^2^+0.5700P] where P=(Fo^2^+2Fc^2^)/3'
_refine_ls_weighting_scheme calc
_refine_ls_wR_factor_gt 0.2367
_refine_ls_wR_factor_ref 0.2883
_reflns_number_gt 6658
_reflns_number_total 11531
_reflns_threshold_expression >2sigma(I)
_cod_data_source_file ja0527828si20050429_045704.cif
_cod_data_source_block compound9
_cod_original_cell_volume 3315.9(4)
_cod_original_formula_sum 'C70.50 H76 N9 O10'
_cod_database_code 4111920

loop_
_symmetry_equiv_pos_as_xyz
'x, y, z'
'-x, -y, -z'

loop_
_atom_site_label
_atom_site_type_symbol
_atom_site_fract_x
_atom_site_fract_y
_atom_site_fract_z
_atom_site_U_iso_or_equiv
_atom_site_adp_type
_atom_site_occupancy
_atom_site_symmetry_multiplicity
_atom_site_calc_flag
_atom_site_refinement_flags
C1 C 0.2608(4) 0.5661(4) 0.1991(2) 0.0822(11) Uani 1 1 d .
C2 C 0.3577(5) 0.6619(4) 0.2209(3) 0.1033(14) Uani 1 1 d .
H2 H 0.4087 0.6722 0.2632 0.124 Uiso 1 1 calc R
C3 C 0.3834(7) 0.7450(6) 0.1824(4) 0.144(2) Uani 1 1 d .
H3 H 0.4505 0.8103 0.1993 0.172 Uiso 1 1 calc R
C4 C 0.3132(10) 0.7326(8) 0.1214(5) 0.171(3) Uani 1 1 d .
H4 H 0.3314 0.7890 0.0956 0.205 Uiso 1 1 calc R
C5 C 0.2152(10) 0.6381(9) 0.0968(4) 0.173(3) Uani 1 1 d .
H5 H 0.1664 0.6294 0.0540 0.208 Uiso 1 1 calc R
C6 C 0.1859(6) 0.5498(6) 0.1372(2) 0.1280(19) Uani 1 1 d .
H6 H 0.1183 0.4845 0.1212 0.154 Uiso 1 1 calc R
C7 C 0.2290(3) 0.4760(3) 0.24254(19) 0.0774(10) Uani 1 1 d .
H7 H 0.1707 0.4095 0.2130 0.093 Uiso 1 1 calc R
C8 C 0.1754(3) 0.4924(4) 0.2951(2) 0.0892(12) Uani 1 1 d .
H8A H 0.1556 0.4330 0.3207 0.134 Uiso 1 1 calc R
H8B H 0.1054 0.4973 0.2736 0.134 Uiso 1 1 calc R
H8C H 0.2307 0.5575 0.3247 0.134 Uiso 1 1 calc R
N9 N 0.3318(2) 0.4625(2) 0.27494(15) 0.0726(8) Uani 1 1 d .
H9 H 0.3589 0.4754 0.3181 0.087 Uiso 1 1 calc R
C10 C 0.3841(3) 0.4304(3) 0.23888(18) 0.0636(8) Uani 1 1 d .
O11 O 0.3504(2) 0.4106(2) 0.17749(13) 0.0805(7) Uani 1 1 d .
C12 C 0.4901(3) 0.4221(2) 0.27848(17) 0.0618(8) Uani 1 1 d .
C13 C 0.5709(3) 0.4255(3) 0.24438(18) 0.0693(9) Uani 1 1 d .
H13 H 0.5554 0.4260 0.1980 0.083 Uiso 1 1 calc R
C14 C 0.6735(3) 0.4279(3) 0.2811(2) 0.0722(10) Uani 1 1 d .
C15 C 0.6952(3) 0.4272(3) 0.35181(19) 0.0660(9) Uani 1 1 d .
C16 C 0.6055(3) 0.4181(2) 0.38011(17) 0.0588(8) Uani 1 1 d .
N17 N 0.5037(2) 0.41686(19) 0.34363(13) 0.0581(7) Uani 1 1 d .
O18 O 0.7594(2) 0.4317(2) 0.25501(14) 0.0902(8) Uani 1 1 d .
C19 C 0.7383(4) 0.4220(4) 0.1830(2) 0.0955(13) Uani 1 1 d .
H19A H 0.7388 0.4864 0.1665 0.115 Uiso 1 1 calc R
H19B H 0.6622 0.3614 0.1619 0.115 Uiso 1 1 calc R
C20 C 0.8349(4) 0.4061(5) 0.1667(3) 0.1157(17) Uani 1 1 d .
H20 H 0.9108 0.4678 0.1892 0.139 Uiso 1 1 calc R
C21 C 0.8186(6) 0.4012(8) 0.0909(3) 0.177(3) Uani 1 1 d .
H21A H 0.8178 0.4652 0.0762 0.266 Uiso 1 1 calc R
H21B H 0.7455 0.3399 0.0683 0.266 Uiso 1 1 calc R
H21C H 0.8823 0.3952 0.0805 0.266 Uiso 1 1 calc R
C22 C 0.8343(7) 0.3078(7) 0.1919(4) 0.181(3) Uani 1 1 d .
H22A H 0.8969 0.2993 0.1819 0.272 Uiso 1 1 calc R
H22B H 0.7603 0.2467 0.1704 0.272 Uiso 1 1 calc R
H22C H 0.8454 0.3139 0.2397 0.272 Uiso 1 1 calc R
C23 C 0.8006(3) 0.4350(3) 0.3945(2) 0.0792(11) Uani 1 1 d .
H23 H 0.8607 0.4410 0.3765 0.095 Uiso 1 1 calc R
C24 C 0.8137(3) 0.4336(3) 0.4611(2) 0.0800(11) Uani 1 1 d .
H24 H 0.8842 0.4406 0.4886 0.096 Uiso 1 1 calc R
C25 C 0.7237(3) 0.4220(3) 0.49026(19) 0.0716(9) Uani 1 1 d .
H25 H 0.7352 0.4218 0.5365 0.086 Uiso 1 1 calc R
C26 C 0.6198(3) 0.4108(2) 0.45018(17) 0.0595(8) Uani 1 1 d .
N27 N 0.5203(2) 0.3892(2) 0.47142(14) 0.0626(7) Uani 1 1 d .
H27 H 0.4619 0.3862 0.4405 0.075 Uiso 1 1 calc R
C28 C 0.5006(3) 0.3722(2) 0.53219(17) 0.0632(8) Uani 1 1 d .
O29 O 0.5774(2) 0.3877(2) 0.58452(12) 0.0858(8) Uani 1 1 d .
C30 C 0.3759(3) 0.3355(2) 0.53212(16) 0.0599(8) Uani 1 1 d .
C31 C 0.3472(3) 0.3258(2) 0.59286(17) 0.0669(9) Uani 1 1 d .
H31 H 0.4035 0.3369 0.6331 0.080 Uiso 1 1 calc R
C32 C 0.2330(3) 0.2991(3) 0.59229(17) 0.0714(10) Uani 1 1 d .
C33 C 0.1500(3) 0.2852(2) 0.53035(18) 0.0658(9) Uani 1 1 d .
C34 C 0.1862(3) 0.2866(2) 0.47132(16) 0.0603(8) Uani 1 1 d .
N35 N 0.2986(2) 0.31261(19) 0.47233(13) 0.0602(7) Uani 1 1 d .
O36 O 0.1938(2) 0.2850(2) 0.64748(13) 0.0935(9) Uani 1 1 d .
C37 C 0.2744(4) 0.2826(4) 0.7112(2) 0.1172(19) Uani 1 1 d .
H37A H 0.3116 0.2410 0.7015 0.141 Uiso 1 1 calc R
H37B H 0.3358 0.3551 0.7289 0.141 Uiso 1 1 calc R
C38 C 0.2170(5) 0.2390(5) 0.7595(3) 0.132(2) Uani 1 1 d .
H38 H 0.1786 0.2817 0.7666 0.159 Uiso 1 1 calc R
C39 C 0.1213(4) 0.1259(4) 0.7387(3) 0.1160(16) Uani 1 1 d .
H39A H 0.0825 0.1024 0.7736 0.174 Uiso 1 1 calc R
H39B H 0.1546 0.0805 0.7311 0.174 Uiso 1 1 calc R
H39C H 0.0654 0.1221 0.6980 0.174 Uiso 1 1 calc R
C40 C 0.3082(6) 0.2573(7) 0.8251(3) 0.172(3) Uani 1 1 d .
H40A H 0.2698 0.2298 0.8598 0.259 Uiso 1 1 calc R
H40B H 0.3606 0.3327 0.8374 0.259 Uiso 1 1 calc R
H40C H 0.3523 0.2209 0.8199 0.259 Uiso 1 1 calc R
C41 C 0.1009(3) 0.2555(3) 0.40675(17) 0.0629(8) Uani 1 1 d .
C42 C -0.0094(3) 0.2410(3) 0.4026(2) 0.0754(10) Uani 1 1 d .
H42 H -0.0636 0.2262 0.3609 0.090 Uiso 1 1 calc R
C43 C -0.0404(3) 0.2487(3) 0.4622(2) 0.0824(11) Uani 1 1 d .
H43 H -0.1150 0.2411 0.4589 0.099 Uiso 1 1 calc R
C44 C 0.0345(3) 0.2668(3) 0.5245(2) 0.0791(10) Uani 1 1 d .
H44 H 0.0095 0.2670 0.5629 0.095 Uiso 1 1 calc R
N45 N 0.1403(2) 0.2393(2) 0.35326(13) 0.0677(7) Uani 1 1 d .
H45 H 0.2145 0.2595 0.3627 0.081 Uiso 1 1 calc R
C46 C 0.0794(3) 0.1966(3) 0.28890(17) 0.0719(9) Uani 1 1 d .
O47 O -0.0228(2) 0.1764(3) 0.26408(15) 0.1026(9) Uani 1 1 d .
C48 C 0.1488(3) 0.1776(3) 0.24747(17) 0.0699(9) Uani 1 1 d .
N49 N 0.2435(2) 0.1703(2) 0.28014(13) 0.0655(7) Uani 1 1 d .
C50 C 0.3088(3) 0.1567(3) 0.24208(17) 0.0699(9) Uani 1 1 d .
C51 C 0.2815(4) 0.1543(3) 0.17173(19) 0.0823(11) Uani 1 1 d .
C52 C 0.1806(4) 0.1651(3) 0.14026(19) 0.0899(13) Uani 1 1 d .
C53 C 0.1120(4) 0.1733(3) 0.17762(19) 0.0863(12) Uani 1 1 d .
H53 H 0.0430 0.1760 0.1571 0.104 Uiso 1 1 calc R
O54 O 0.1599(3) 0.1669(3) 0.07255(14) 0.1202(12) Uani 1 1 d .
C55 C 0.0770(8) 0.2033(7) 0.0411(3) 0.169(3) Uani 1 1 d .
H55A H 0.0944 0.2697 0.0660 0.202 Uiso 1 1 calc R
H55B H -0.0024 0.1501 0.0399 0.202 Uiso 1 1 calc R
C56 C 0.0882(9) 0.2207(7) -0.0306(3) 0.193(4) Uani 1 1 d .
H56 H 0.1706 0.2659 -0.0299 0.231 Uiso 1 1 calc R
C57 C 0.0414(9) 0.1157(7) -0.0692(4) 0.205(4) Uani 1 1 d .
H57A H 0.0889 0.0825 -0.0502 0.308 Uiso 1 1 calc R
H57B H 0.0426 0.1243 -0.1151 0.308 Uiso 1 1 calc R
H57C H -0.0381 0.0713 -0.0676 0.308 Uiso 1 1 calc R
C58 C 0.0190(19) 0.2728(13) -0.0570(5) 0.428(14) Uani 1 1 d .
H58A H 0.0228 0.2859 -0.1022 0.643 Uiso 1 1 calc R
H58B H 0.0491 0.3397 -0.0294 0.643 Uiso 1 1 calc R
H58C H -0.0613 0.2277 -0.0572 0.643 Uiso 1 1 calc R
C59 C 0.4097(3) 0.1473(3) 0.27697(19) 0.0708(9) Uani 1 1 d .
C60 C 0.4817(4) 0.1393(3) 0.2421(2) 0.0881(12) Uani 1 1 d .
H60 H 0.5484 0.1344 0.2647 0.106 Uiso 1 1 calc R
C61 C 0.4545(5) 0.1387(4) 0.1724(3) 0.1060(15) Uani 1 1 d .
H61 H 0.5040 0.1334 0.1492 0.127 Uiso 1 1 calc R
C62 C 0.3572(5) 0.1457(4) 0.1373(2) 0.1050(15) Uani 1 1 d .
H62 H 0.3409 0.1449 0.0908 0.126 Uiso 1 1 calc R
N63 N 0.4256(2) 0.1439(2) 0.34575(15) 0.0709(8) Uani 1 1 d .
H63 H 0.3682 0.1394 0.3602 0.085 Uiso 1 1 calc R
C64 C 0.5173(3) 0.1466(2) 0.39350(18) 0.0641(9) Uani 1 1 d .
O65 O 0.6107(2) 0.1612(2) 0.38470(14) 0.0840(8) Uani 1 1 d .
C66 C 0.4919(3) 0.1289(2) 0.46065(18) 0.0624(8) Uani 1 1 d .
N67 N 0.3812(2) 0.0947(2) 0.46057(14) 0.0619(7) Uani 1 1 d .
C68 C 0.3562(3) 0.0745(2) 0.52075(18) 0.0603(8) Uani 1 1 d .
C69 C 0.4415(3) 0.0938(2) 0.58176(18) 0.0634(8) Uani 1 1 d .
C70 C 0.5600(3) 0.1346(3) 0.57864(19) 0.0673(9) Uani 1 1 d .
C71 C 0.5842(3) 0.1491(2) 0.51798(19) 0.0660(9) Uani 1 1 d .
H71 H 0.6603 0.1718 0.5147 0.079 Uiso 1 1 calc R
C72 C 0.2382(3) 0.0350(2) 0.52376(19) 0.0646(9) Uani 1 1 d .
C73 C 0.2072(3) 0.0181(3) 0.5821(2) 0.0761(10) Uani 1 1 d .
H73 H 0.1298 -0.0041 0.5824 0.091 Uiso 1 1 calc R
C74 C 0.2927(3) 0.0343(3) 0.6416(2) 0.0818(11) Uani 1 1 d .
H74 H 0.2714 0.0195 0.6816 0.098 Uiso 1 1 calc R
C75 C 0.4070(3) 0.0714(3) 0.6420(2) 0.0775(10) Uani 1 1 d .
H75 H 0.4631 0.0823 0.6822 0.093 Uiso 1 1 calc R
N76 N 0.1456(2) 0.0092(2) 0.46067(18) 0.0743(8) Uani 1 1 d .
O77 O 0.0801(3) 0.0479(2) 0.45780(17) 0.1044(10) Uani 1 1 d .
O78 O 0.1364(3) -0.0529(3) 0.41615(18) 0.1211(12) Uani 1 1 d .
O79 O 0.6391(2) 0.1556(2) 0.63873(13) 0.0824(7) Uani 1 1 d .
C80 C 0.7603(3) 0.2070(3) 0.6406(2) 0.0829(11) Uani 1 1 d .
H80A H 0.7799 0.2727 0.6202 0.099 Uiso 1 1 calc R
H80B H 0.7774 0.1605 0.6156 0.099 Uiso 1 1 calc R
C81 C 0.8317(3) 0.2319(3) 0.7134(2) 0.0866(11) Uani 1 1 d .
H81 H 0.8079 0.2738 0.7382 0.104 Uiso 1 1 calc R
C82 C 0.8081(5) 0.1285(4) 0.7445(3) 0.1243(19) Uani 1 1 d .
H82A H 0.7260 0.0888 0.7420 0.186 Uiso 1 1 calc R
H82B H 0.8536 0.1457 0.7908 0.186 Uiso 1 1 calc R
H82C H 0.8300 0.0860 0.7203 0.186 Uiso 1 1 calc R
C83 C 0.9589(4) 0.2981(4) 0.7174(3) 0.1174(17) Uani 1 1 d .
H83A H 0.9709 0.3634 0.6989 0.176 Uiso 1 1 calc R
H83B H 0.9832 0.2588 0.6924 0.176 Uiso 1 1 calc R
H83C H 1.0045 0.3147 0.7636 0.176 Uiso 1 1 calc R
C84 C 0.4511(11) 0.4194(12) 0.0370(6) 0.330(11) Uani 1 1 d D
H84 H 0.4127 0.3704 0.0638 0.396 Uiso 1 1 calc R
C85 C 0.4485(8) 0.5166(13) 0.0410(5) 0.255(8) Uani 1 1 d D
H85 H 0.4120 0.5240 0.0724 0.306 Uiso 1 1 calc R
C86 C 0.4953(7) 0.6140(10) 0.0028(5) 0.302(9) Uani 1 1 d D
C87 C 0.5076(7) 0.7047(5) 0.0021(4) 0.0531(17) Uani 0.50 1 d PD
H87A H 0.5816 0.7536 0.0328 0.080 Uiso 0.50 1 calc PR
H87B H 0.4448 0.7080 0.0155 0.080 Uiso 0.50 1 calc PR
H87C H 0.5061 0.7239 -0.0426 0.080 Uiso 0.50 1 calc PR
C88 C 0.5549(11) 0.0062(14) 0.0129(9) 0.283(7) Uani 1 1 d .
H88A H 0.5988 0.0765 0.0003 0.340 Uiso 1 1 calc R
H88B H 0.5536 -0.0425 -0.0209 0.340 Uiso 1 1 calc R
C89 C 0.6417(17) 0.0069(18) 0.0634(13) 0.404(16) Uani 1 1 d .
H89A H 0.6443 0.0527 0.0995 0.485 Uiso 1 1 calc R
H89B H 0.6040 -0.0650 0.0753 0.485 Uiso 1 1 calc R
C90 C 0.7452(16) 0.0255(17) 0.0764(12) 0.400(13) Uani 1 1 d .
H90A H 0.7690 0.0103 0.1211 0.599 Uiso 1 1 calc R
H90B H 0.7940 0.0997 0.0734 0.599 Uiso 1 1 calc R
H90C H 0.7530 -0.0188 0.0447 0.599 Uiso 1 1 calc R

loop_
_atom_site_aniso_label
_atom_site_aniso_U_11
_atom_site_aniso_U_22
_atom_site_aniso_U_33
_atom_site_aniso_U_23
_atom_site_aniso_U_13
_atom_site_aniso_U_12
C1 0.089(3) 0.115(3) 0.072(2) 0.014(2) 0.019(2) 0.074(3)
C2 0.109(3) 0.115(4) 0.109(4) 0.036(3) 0.036(3) 0.068(3)
C3 0.172(6) 0.133(5) 0.165(6) 0.062(5) 0.075(5) 0.090(5)
C4 0.249(11) 0.196(9) 0.153(8) 0.093(7) 0.101(8) 0.152(8)
C5 0.243(10) 0.240(10) 0.101(5) 0.062(6) 0.036(6) 0.172(8)
C6 0.154(5) 0.177(5) 0.080(3) 0.027(3) 0.007(3) 0.112(4)
C7 0.071(2) 0.096(3) 0.073(2) 0.0062(19) 0.0082(18) 0.051(2)
C8 0.075(2) 0.099(3) 0.110(3) 0.019(2) 0.027(2) 0.052(2)
N9 0.0717(18) 0.097(2) 0.0643(17) 0.0092(15) 0.0099(14) 0.0565(17)
C10 0.0631(19) 0.068(2) 0.063(2) 0.0043(16) 0.0119(16) 0.0360(16)
O11 0.0863(16) 0.1015(19) 0.0629(16) 0.0023(13) 0.0117(12) 0.0562(14)
C12 0.0586(18) 0.0578(18) 0.069(2) 0.0039(15) 0.0112(15) 0.0305(15)
C13 0.067(2) 0.078(2) 0.069(2) 0.0101(17) 0.0205(17) 0.0386(18)
C14 0.061(2) 0.074(2) 0.090(3) 0.0077(18) 0.0248(18) 0.0366(17)
C15 0.0560(19) 0.0605(19) 0.079(2) 0.0080(16) 0.0156(16) 0.0272(15)
C16 0.0506(17) 0.0503(16) 0.072(2) 0.0036(14) 0.0098(14) 0.0244(13)
N17 0.0546(15) 0.0554(14) 0.0648(18) 0.0054(12) 0.0090(12) 0.0299(12)
O18 0.0703(15) 0.123(2) 0.091(2) 0.0134(16) 0.0290(14) 0.0537(15)
C19 0.090(3) 0.125(4) 0.089(3) 0.013(2) 0.034(2) 0.061(3)
C20 0.081(3) 0.167(5) 0.106(4) -0.013(3) 0.024(2) 0.065(3)
C21 0.143(5) 0.308(10) 0.116(5) -0.003(5) 0.048(4) 0.130(6)
C22 0.191(7) 0.190(7) 0.216(8) 0.001(6) 0.027(6) 0.149(6)
C23 0.0522(19) 0.080(2) 0.100(3) 0.007(2) 0.0136(18) 0.0302(17)
C24 0.055(2) 0.082(2) 0.094(3) 0.007(2) 0.0027(18) 0.0335(18)
C25 0.061(2) 0.066(2) 0.078(2) 0.0039(17) 0.0017(17) 0.0296(16)
C26 0.0527(18) 0.0470(16) 0.071(2) 0.0006(14) 0.0068(15) 0.0216(14)
N27 0.0566(15) 0.0621(16) 0.0625(18) 0.0050(12) 0.0053(12) 0.0279(13)
C28 0.065(2) 0.0534(17) 0.061(2) 0.0006(14) 0.0032(16) 0.0262(15)
O29 0.0765(16) 0.1045(19) 0.0613(15) 0.0034(13) 0.0001(13) 0.0392(14)
C30 0.068(2) 0.0466(16) 0.058(2) 0.0006(13) 0.0102(15) 0.0241(14)
C31 0.078(2) 0.0549(18) 0.055(2) 0.0014(14) 0.0126(16) 0.0236(16)
C32 0.091(3) 0.0560(19) 0.059(2) 0.0026(15) 0.0252(19) 0.0250(18)
C33 0.073(2) 0.0487(17) 0.072(2) 0.0047(15) 0.0284(18) 0.0208(15)
C34 0.063(2) 0.0505(17) 0.066(2) 0.0091(14) 0.0189(16) 0.0245(15)
N35 0.0609(16) 0.0533(14) 0.0635(17) 0.0057(12) 0.0129(13) 0.0264(12)
O36 0.0978(19) 0.0923(18) 0.0689(17) 0.0058(13) 0.0354(15) 0.0206(15)
C37 0.103(3) 0.143(4) 0.050(2) -0.010(2) 0.013(2) 0.015(3)
C38 0.112(4) 0.146(5) 0.105(4) 0.035(3) -0.001(3) 0.047(4)
C39 0.096(3) 0.111(4) 0.132(4) 0.036(3) 0.039(3) 0.038(3)
C40 0.132(5) 0.236(8) 0.104(4) 0.031(5) -0.005(4) 0.068(5)
C41 0.0592(19) 0.0617(19) 0.065(2) 0.0105(15) 0.0148(15) 0.0271(15)
C42 0.064(2) 0.076(2) 0.083(3) 0.0152(18) 0.0174(18) 0.0320(18)
C43 0.072(2) 0.078(2) 0.107(3) 0.011(2) 0.036(2) 0.0366(19)
C44 0.079(2) 0.067(2) 0.089(3) 0.0037(19) 0.034(2) 0.0265(19)
N45 0.0571(15) 0.0814(18) 0.0563(17) 0.0066(13) 0.0080(12) 0.0294(14)
C46 0.066(2) 0.074(2) 0.062(2) 0.0061(17) 0.0001(17) 0.0307(17)
O47 0.0787(18) 0.135(3) 0.0852(19) -0.0094(17) -0.0069(14) 0.0572(17)
C48 0.073(2) 0.067(2) 0.055(2) -0.0018(15) 0.0027(16) 0.0281(17)
N49 0.0653(17) 0.0640(16) 0.0573(16) 0.0026(12) 0.0102(13) 0.0254(13)
C50 0.080(2) 0.0610(19) 0.061(2) 0.0013(15) 0.0175(18) 0.0274(17)
C51 0.101(3) 0.077(2) 0.059(2) -0.0029(17) 0.020(2) 0.034(2)
C52 0.113(3) 0.083(3) 0.053(2) -0.0030(18) 0.009(2) 0.037(2)
C53 0.091(3) 0.094(3) 0.058(2) -0.0028(19) -0.001(2) 0.041(2)
O54 0.155(3) 0.148(3) 0.0508(17) 0.0048(16) 0.0102(17) 0.075(2)
C55 0.263(9) 0.210(7) 0.067(3) 0.010(4) 0.012(4) 0.155(7)
C56 0.305(11) 0.194(7) 0.074(4) 0.011(4) -0.018(5) 0.148(8)
C57 0.262(10) 0.208(9) 0.102(5) -0.002(5) 0.019(5) 0.090(8)
C58 0.82(4) 0.45(2) 0.130(8) 0.017(10) -0.035(14) 0.47(3)
C59 0.075(2) 0.062(2) 0.073(2) 0.0006(16) 0.0232(18) 0.0285(17)
C60 0.099(3) 0.087(3) 0.090(3) 0.005(2) 0.039(2) 0.046(2)
C61 0.124(4) 0.112(4) 0.095(4) -0.002(3) 0.050(3) 0.056(3)
C62 0.140(4) 0.103(3) 0.071(3) 0.001(2) 0.042(3) 0.050(3)
N63 0.0656(17) 0.0753(18) 0.072(2) 0.0069(14) 0.0195(14) 0.0335(14)
C64 0.061(2) 0.0487(17) 0.083(2) 0.0059(15) 0.0192(17) 0.0267(15)
O65 0.0709(16) 0.0897(18) 0.106(2) 0.0151(14) 0.0358(14) 0.0440(14)
C66 0.0567(19) 0.0478(16) 0.084(2) 0.0074(15) 0.0196(16) 0.0258(14)
N67 0.0568(16) 0.0545(15) 0.0774(19) 0.0088(13) 0.0161(13) 0.0298(12)
C68 0.0559(18) 0.0469(16) 0.079(2) 0.0061(15) 0.0170(16) 0.0256(14)
C69 0.0619(19) 0.0549(17) 0.077(2) 0.0068(15) 0.0161(17) 0.0322(15)
C70 0.060(2) 0.0627(19) 0.079(2) 0.0047(17) 0.0061(17) 0.0353(16)
C71 0.0524(18) 0.0569(18) 0.088(3) 0.0067(16) 0.0136(17) 0.0276(15)
C72 0.0558(18) 0.0527(17) 0.084(2) 0.0030(16) 0.0176(17) 0.0252(15)
C73 0.067(2) 0.067(2) 0.098(3) 0.0045(19) 0.030(2) 0.0311(17)
C74 0.080(3) 0.081(2) 0.089(3) 0.008(2) 0.032(2) 0.038(2)
C75 0.083(3) 0.077(2) 0.076(2) 0.0039(18) 0.0156(19) 0.043(2)
N76 0.0524(16) 0.0636(17) 0.101(2) 0.0115(16) 0.0214(15) 0.0221(14)
O77 0.0811(18) 0.100(2) 0.142(3) 0.0206(18) 0.0200(17) 0.0552(17)
O78 0.085(2) 0.140(3) 0.119(3) -0.040(2) 0.0026(17) 0.0494(19)
O79 0.0641(15) 0.0949(18) 0.0826(18) 0.0084(13) 0.0050(12) 0.0400(13)
C80 0.061(2) 0.084(2) 0.099(3) 0.005(2) 0.0068(19) 0.0383(19)
C81 0.069(2) 0.086(3) 0.101(3) -0.003(2) 0.006(2) 0.042(2)
C82 0.110(4) 0.108(4) 0.124(4) 0.028(3) -0.006(3) 0.045(3)
C83 0.070(3) 0.127(4) 0.127(4) -0.017(3) 0.001(2) 0.036(3)
C84 0.158(9) 0.422(18) 0.107(8) 0.061(10) -0.042(7) -0.078(11)
C85 0.086(5) 0.469(19) 0.072(5) -0.032(9) 0.023(4) 0.017(9)
C86 0.092(5) 0.57(2) 0.057(4) -0.006(10) 0.010(3) 0.009(11)
C87 0.060(4) 0.051(3) 0.047(4) 0.020(3) 0.013(3) 0.026(3)
C88 0.229(18) 0.278(14) 0.33(2) -0.018(14) 0.069(18) 0.12(2)
C89 0.23(2) 0.35(2) 0.58(5) -0.07(3) 0.00(2) 0.15(2)
C90 0.228(16) 0.40(3) 0.50(3) -0.08(2) 0.00(2) 0.14(2)

loop_
_atom_type_symbol
_atom_type_description
_atom_type_scat_dispersion_real
_atom_type_scat_dispersion_imag
_atom_type_scat_source
C C 0.0033 0.0016 'International Tables Vol C Tables 4.2.6.8 and 6.1.1.4'
H H 0.0000 0.0000 'International Tables Vol C Tables 4.2.6.8 and 6.1.1.4'
N N 0.0061 0.0033 'International Tables Vol C Tables 4.2.6.8 and 6.1.1.4'
O O 0.0106 0.0060 'International Tables Vol C Tables 4.2.6.8 and 6.1.1.4'

loop_
_geom_angle_atom_site_label_1
_geom_angle_atom_site_label_2
_geom_angle_atom_site_label_3
_geom_angle
_geom_angle_site_symmetry_1
_geom_angle_site_symmetry_3
C2 C1 C6 119.6(5) . .
C2 C1 C7 122.2(4) . .
C6 C1 C7 118.1(5) . .
C1 C2 C3 122.0(6) . .
C4 C3 C2 120.6(8) . .
C3 C4 C5 119.9(8) . .
C4 C5 C6 120.2(7) . .
C1 C6 C5 117.7(7) . .
N9 C7 C8 109.6(3) . .
N9 C7 C1 111.1(3) . .
C8 C7 C1 112.7(3) . .
C10 N9 C7 121.2(3) . .
O11 C10 N9 123.0(3) . .
O11 C10 C12 121.4(3) . .
N9 C10 C12 115.6(3) . .
N17 C12 C13 124.3(3) . .
N17 C12 C10 117.9(3) . .
C13 C12 C10 117.8(3) . .
C14 C13 C12 118.4(3) . .
O18 C14 C13 124.8(4) . .
O18 C14 C15 115.5(3) . .
C13 C14 C15 119.8(3) . .
C16 C15 C14 116.9(3) . .
C16 C15 C23 119.0(3) . .
C14 C15 C23 124.0(3) . .
N17 C16 C15 123.3(3) . .
N17 C16 C26 117.4(3) . .
C15 C16 C26 119.3(3) . .
C12 N17 C16 117.2(3) . .
C14 O18 C19 118.4(3) . .
O18 C19 C20 107.8(4) . .
C22 C20 C19 110.3(5) . .
C22 C20 C21 111.7(6) . .
C19 C20 C21 109.1(4) . .
C24 C23 C15 120.1(4) . .
C23 C24 C25 121.8(3) . .
C26 C25 C24 119.5(4) . .
C25 C26 N27 125.4(3) . .
C25 C26 C16 120.0(3) . .
N27 C26 C16 114.6(3) . .
C28 N27 C26 130.6(3) . .
O29 C28 N27 124.4(3) . .
O29 C28 C30 121.5(3) . .
N27 C28 C30 114.1(3) . .
N35 C30 C31 124.3(3) . .
N35 C30 C28 116.5(3) . .
C31 C30 C28 119.3(3) . .
C30 C31 C32 118.5(3) . .
O36 C32 C31 124.2(3) . .
O36 C32 C33 116.5(4) . .
C31 C32 C33 119.3(3) . .
C44 C33 C34 119.0(3) . .
C44 C33 C32 124.1(3) . .
C34 C33 C32 116.8(3) . .
N35 C34 C33 123.0(3) . .
N35 C34 C41 117.4(3) . .
C33 C34 C41 119.5(3) . .
C30 N35 C34 117.4(3) . .
C32 O36 C37 117.0(3) . .
C38 C37 O36 112.7(4) . .
C37 C38 C39 114.1(5) . .
C37 C38 C40 108.4(5) . .
C39 C38 C40 115.0(5) . .
C42 C41 N45 125.9(3) . .
C42 C41 C34 119.5(3) . .
N45 C41 C34 114.6(3) . .
C41 C42 C43 119.3(4) . .
C44 C43 C42 122.6(4) . .
C43 C44 C33 119.3(4) . .
C46 N45 C41 129.5(3) . .
O47 C46 N45 124.6(4) . .
O47 C46 C48 121.1(3) . .
N45 C46 C48 114.3(3) . .
N49 C48 C53 124.5(4) . .
N49 C48 C46 117.4(3) . .
C53 C48 C46 118.0(3) . .
C48 N49 C50 117.1(3) . .
N49 C50 C51 123.0(4) . .
N49 C50 C59 117.2(3) . .
C51 C50 C59 119.7(4) . .
C50 C51 C62 119.0(4) . .
C50 C51 C52 116.8(4) . .
C62 C51 C52 124.1(4) . .
O54 C52 C53 124.6(4) . .
O54 C52 C51 115.1(4) . .
C53 C52 C51 120.3(4) . .
C52 C53 C48 118.1(4) . .
C52 O54 C55 116.9(4) . .
O54 C55 C56 107.0(6) . .
C58 C56 C57 111.2(9) . .
C58 C56 C55 105.8(10) . .
C57 C56 C55 108.0(7) . .
C60 C59 N63 124.5(4) . .
C60 C59 C50 119.8(4) . .
N63 C59 C50 115.7(3) . .
C59 C60 C61 119.8(5) . .
C62 C61 C60 121.9(5) . .
C61 C62 C51 119.7(4) . .
C64 N63 C59 130.0(3) . .
O65 C64 N63 125.5(3) . .
O65 C64 C66 122.4(3) . .
N63 C64 C66 112.1(3) . .
N67 C66 C71 124.8(3) . .
N67 C66 C64 116.0(3) . .
C71 C66 C64 119.2(3) . .
C66 N67 C68 116.6(3) . .
N67 C68 C69 123.8(3) . .
N67 C68 C72 119.3(3) . .
C69 C68 C72 116.8(3) . .
C68 C69 C75 119.6(3) . .
C68 C69 C70 116.7(3) . .
C75 C69 C70 123.7(3) . .
O79 C70 C71 125.9(3) . .
O79 C70 C69 114.5(3) . .
C71 C70 C69 119.6(3) . .
C70 C71 C66 118.4(3) . .
C73 C72 C68 122.9(3) . .
C73 C72 N76 118.6(3) . .
C68 C72 N76 118.6(3) . .
C72 C73 C74 119.2(3) . .
C75 C74 C73 120.7(4) . .
C74 C75 C69 120.7(4) . .
O77 N76 O78 124.4(4) . .
O77 N76 C72 117.4(3) . .
O78 N76 C72 118.1(3) . .
C70 O79 C80 117.7(3) . .
O79 C80 C81 108.1(3) . .
C83 C81 C80 109.2(4) . .
C83 C81 C82 111.7(4) . .
C80 C81 C82 110.5(3) . .
C85 C84 C86 128.1(14) . 2_665
C84 C85 C86 131.5(11) . .
C87 C86 C84 118.5(14) . 2_665
C87 C86 C85 140.7(13) . .
C84 C86 C85 100.4(10) 2_665 .
C88 C88 C89 152(3) 2_655 .
C90 C89 C88 141(3) . .

loop_
_geom_bond_atom_site_label_1
_geom_bond_atom_site_label_2
_geom_bond_distance
_geom_bond_site_symmetry_2
C1 C2 1.349(6) .
C1 C6 1.359(6) .
C1 C7 1.517(6) .
C2 C3 1.378(7) .
C3 C4 1.330(10) .
C4 C5 1.351(11) .
C5 C6 1.459(10) .
C7 N9 1.463(4) .
C7 C8 1.505(5) .
N9 C10 1.334(4) .
C10 O11 1.223(4) .
C10 C12 1.501(5) .
C12 N17 1.320(4) .
C12 C13 1.403(5) .
C13 C14 1.373(5) .
C14 O18 1.356(4) .
C14 C15 1.418(5) .
C15 C16 1.405(5) .
C15 C23 1.416(5) .
C16 N17 1.370(4) .
C16 C26 1.423(5) .
O18 C19 1.438(5) .
C19 C20 1.510(6) .
C20 C22 1.481(9) .
C20 C21 1.524(8) .
C23 C24 1.344(6) .
C24 C25 1.410(5) .
C25 C26 1.364(5) .
C26 N27 1.394(4) .
N27 C28 1.343(4) .
C28 O29 1.231(4) .
C28 C30 1.493(5) .
C30 N35 1.327(4) .
C30 C31 1.386(5) .
C31 C32 1.382(5) .
C32 O36 1.343(4) .
C32 C33 1.416(5) .
C33 C44 1.407(5) .
C33 C34 1.411(5) .
C34 N35 1.360(4) .
C34 C41 1.437(4) .
O36 C37 1.493(5) .
C37 C38 1.378(7) .
C38 C39 1.495(7) .
C38 C40 1.512(7) .
C41 C42 1.363(5) .
C41 N45 1.391(4) .
C42 C43 1.407(5) .
C43 C44 1.363(6) .
N45 C46 1.347(4) .
C46 O47 1.221(4) .
C46 C48 1.503(5) .
C48 N49 1.324(4) .
C48 C53 1.398(5) .
N49 C50 1.373(5) .
C50 C51 1.406(5) .
C50 C59 1.424(5) .
C51 C62 1.409(6) .
C51 C52 1.416(6) .
C52 O54 1.361(5) .
C52 C53 1.368(6) .
O54 C55 1.438(8) .
C55 C56 1.532(9) .
C56 C58 1.434(15) .
C56 C57 1.462(10) .
C59 C60 1.369(5) .
C59 N63 1.389(5) .
C60 C61 1.394(6) .
C61 C62 1.366(7) .
N63 C64 1.353(4) .
C64 O65 1.221(4) .
C64 C66 1.500(5) .
C66 N67 1.320(4) .
C66 C71 1.401(5) .
N67 C68 1.361(4) .
C68 C69 1.403(5) .
C68 C72 1.420(4) .
C69 C75 1.415(5) .
C69 C70 1.426(5) .
C70 O79 1.346(4) .
C70 C71 1.361(5) .
C72 C73 1.353(5) .
C72 N76 1.468(5) .
C73 C74 1.392(5) .
C74 C75 1.358(5) .
N76 O77 1.211(4) .
N76 O78 1.214(4) .
O79 C80 1.422(4) .
C80 C81 1.512(5) .
C81 C83 1.491(6) .
C81 C82 1.527(6) .
C84 C85 1.392(15) .
C84 C86 1.410(18) 2_665
C85 C86 1.539(14) .
C86 C87 1.216(13) .
C86 C84 1.410(18) 2_665
C88 C88 1.35(2) 2_655
C88 C89 1.35(2) .
C89 C90 1.232(17) .

loop_
_geom_torsion_atom_site_label_1
_geom_torsion_atom_site_label_2
_geom_torsion_atom_site_label_3
_geom_torsion_atom_site_label_4
_geom_torsion
_geom_torsion_site_symmetry_1
_geom_torsion_site_symmetry_4
C6 C1 C2 C3 0.4(8) . .
C7 C1 C2 C3 -177.1(5) . .
C1 C2 C3 C4 -0.8(10) . .
C2 C3 C4 C5 0.4(13) . .
C3 C4 C5 C6 0.4(14) . .
C2 C1 C6 C5 0.4(8) . .
C7 C1 C6 C5 178.0(5) . .
C4 C5 C6 C1 -0.8(12) . .
C2 C1 C7 N9 -45.9(5) . .
C6 C1 C7 N9 136.6(4) . .
C2 C1 C7 C8 77.5(5) . .
C6 C1 C7 C8 -100.0(5) . .
C8 C7 N9 C10 169.5(3) . .
C1 C7 N9 C10 -65.3(4) . .
C7 N9 C10 O11 0.0(5) . .
C7 N9 C10 C12 178.8(3) . .
O11 C10 C12 N17 -162.6(3) . .
N9 C10 C12 N17 18.6(4) . .
O11 C10 C12 C13 20.3(5) . .
N9 C10 C12 C13 -158.5(3) . .
N17 C12 C13 C14 -2.8(5) . .
C10 C12 C13 C14 174.1(3) . .
C12 C13 C14 O18 -179.7(3) . .
C12 C13 C14 C15 -0.1(5) . .
O18 C14 C15 C16 -177.1(3) . .
C13 C14 C15 C16 3.3(5) . .
O18 C14 C15 C23 3.0(5) . .
C13 C14 C15 C23 -176.7(3) . .
C14 C15 C16 N17 -4.2(5) . .
C23 C15 C16 N17 175.8(3) . .
C14 C15 C16 C26 176.5(3) . .
C23 C15 C16 C26 -3.6(5) . .
C13 C12 N17 C16 2.1(5) . .
C10 C12 N17 C16 -174.8(3) . .
C15 C16 N17 C12 1.5(4) . .
C26 C16 N17 C12 -179.1(3) . .
C13 C14 O18 C19 -6.4(6) . .
C15 C14 O18 C19 174.0(3) . .
C14 O18 C19 C20 -168.7(4) . .
O18 C19 C20 C22 59.9(6) . .
O18 C19 C20 C21 -177.2(5) . .
C16 C15 C23 C24 0.0(5) . .
C14 C15 C23 C24 180.0(3) . .
C15 C23 C24 C25 1.6(6) . .
C23 C24 C25 C26 0.5(5) . .
C24 C25 C26 N27 174.0(3) . .
C24 C25 C26 C16 -4.1(5) . .
N17 C16 C26 C25 -173.8(3) . .
C15 C16 C26 C25 5.7(4) . .
N17 C16 C26 N27 8.0(4) . .
C15 C16 C26 N27 -172.6(3) . .
C25 C26 N27 C28 -1.7(5) . .
C16 C26 N27 C28 176.5(3) . .
C26 N27 C28 O29 10.6(5) . .
C26 N27 C28 C30 -171.4(3) . .
O29 C28 C30 N35 -174.5(3) . .
N27 C28 C30 N35 7.5(4) . .
O29 C28 C30 C31 4.5(5) . .
N27 C28 C30 C31 -173.5(3) . .
N35 C30 C31 C32 -5.6(5) . .
C28 C30 C31 C32 175.5(3) . .
C30 C31 C32 O36 178.5(3) . .
C30 C31 C32 C33 -1.5(5) . .
O36 C32 C33 C44 5.4(5) . .
C31 C32 C33 C44 -174.5(3) . .
O36 C32 C33 C34 -172.4(3) . .
C31 C32 C33 C34 7.7(5) . .
C44 C33 C34 N35 174.3(3) . .
C32 C33 C34 N35 -7.8(5) . .
C44 C33 C34 C41 -8.2(5) . .
C32 C33 C34 C41 169.7(3) . .
C31 C30 N35 C34 5.8(4) . .
C28 C30 N35 C34 -175.3(3) . .
C33 C34 N35 C30 1.2(4) . .
C41 C34 N35 C30 -176.3(3) . .
C31 C32 O36 C37 -9.3(5) . .
C33 C32 O36 C37 170.8(3) . .
C32 O36 C37 C38 -163.0(5) . .
O36 C37 C38 C39 59.9(7) . .
O36 C37 C38 C40 -170.5(5) . .
N35 C34 C41 C42 -172.3(3) . .
C33 C34 C41 C42 10.1(5) . .
N35 C34 C41 N45 9.7(4) . .
C33 C34 C41 N45 -167.8(3) . .
N45 C41 C42 C43 172.8(3) . .
C34 C41 C42 C43 -5.0(5) . .
C41 C42 C43 C44 -2.1(6) . .
C42 C43 C44 C33 4.0(6) . .
C34 C33 C44 C43 1.3(5) . .
C32 C33 C44 C43 -176.4(3) . .
C42 C41 N45 C46 -7.6(6) . .
C34 C41 N45 C46 170.2(3) . .
C41 N45 C46 O47 9.9(6) . .
C41 N45 C46 C48 -171.7(3) . .
O47 C46 C48 N49 -160.3(3) . .
N45 C46 C48 N49 21.3(5) . .
O47 C46 C48 C53 22.3(5) . .
N45 C46 C48 C53 -156.1(3) . .
C53 C48 N49 C50 -0.6(5) . .
C46 C48 N49 C50 -177.7(3) . .
C48 N49 C50 C51 2.3(5) . .
C48 N49 C50 C59 -179.2(3) . .
N49 C50 C51 C62 176.6(3) . .
C59 C50 C51 C62 -1.9(5) . .
N49 C50 C51 C52 -0.9(5) . .
C59 C50 C51 C52 -179.4(3) . .
C50 C51 C52 O54 177.3(3) . .
C62 C51 C52 O54 -0.1(6) . .
C50 C51 C52 C53 -2.3(6) . .
C62 C51 C52 C53 -179.7(4) . .
O54 C52 C53 C48 -175.6(4) . .
C51 C52 C53 C48 4.0(6) . .
N49 C48 C53 C52 -2.6(6) . .
C46 C48 C53 C52 174.6(3) . .
C53 C52 O54 C55 14.2(7) . .
C51 C52 O54 C55 -165.4(5) . .
C52 O54 C55 C56 168.3(5) . .
O54 C55 C56 C58 -171.0(10) . .
O54 C55 C56 C57 69.7(9) . .
N49 C50 C59 C60 -176.6(3) . .
C51 C50 C59 C60 2.0(5) . .
N49 C50 C59 N63 5.2(4) . .
C51 C50 C59 N63 -176.2(3) . .
N63 C59 C60 C61 177.0(4) . .
C50 C59 C60 C61 -1.0(6) . .
C59 C60 C61 C62 -0.1(7) . .
C60 C61 C62 C51 0.2(8) . .
C50 C51 C62 C61 0.8(7) . .
C52 C51 C62 C61 178.1(4) . .
C60 C59 N63 C64 9.6(6) . .
C50 C59 N63 C64 -172.3(3) . .
C59 N63 C64 O65 6.0(6) . .
C59 N63 C64 C66 -173.8(3) . .
O65 C64 C66 N67 -167.9(3) . .
N63 C64 C66 N67 11.9(4) . .
O65 C64 C66 C71 12.1(5) . .
N63 C64 C66 C71 -168.1(3) . .
C71 C66 N67 C68 -2.3(5) . .
C64 C66 N67 C68 177.6(3) . .
C66 N67 C68 C69 3.8(4) . .
C66 N67 C68 C72 -178.5(3) . .
N67 C68 C69 C75 179.2(3) . .
C72 C68 C69 C75 1.4(4) . .
N67 C68 C69 C70 -1.5(5) . .
C72 C68 C69 C70 -179.4(3) . .
C68 C69 C70 O79 177.7(3) . .
C75 C69 C70 O79 -3.1(5) . .
C68 C69 C70 C71 -2.2(5) . .
C75 C69 C70 C71 177.0(3) . .
O79 C70 C71 C66 -176.3(3) . .
C69 C70 C71 C66 3.6(5) . .
N67 C66 C71 C70 -1.3(5) . .
C64 C66 C71 C70 178.8(3) . .
N67 C68 C72 C73 -176.6(3) . .
C69 C68 C72 C73 1.4(5) . .
N67 C68 C72 N76 4.7(4) . .
C69 C68 C72 N76 -177.4(3) . .
C68 C72 C73 C74 -3.6(5) . .
N76 C72 C73 C74 175.1(3) . .
C72 C73 C74 C75 3.1(6) . .
C73 C74 C75 C69 -0.4(6) . .
C68 C69 C75 C74 -1.9(5) . .
C70 C69 C75 C74 179.0(3) . .
C73 C72 N76 O77 52.8(4) . .
C68 C72 N76 O77 -128.4(3) . .
C73 C72 N76 O78 -123.9(4) . .
C68 C72 N76 O78 54.9(4) . .
C71 C70 O79 C80 6.4(5) . .
C69 C70 O79 C80 -173.4(3) . .
C70 O79 C80 C81 174.5(3) . .
O79 C80 C81 C83 -172.9(4) . .
O79 C80 C81 C82 63.8(5) . .
C86 C84 C85 C86 3(2) 2_665 .
C84 C85 C86 C87 -174.0(14) . .
C84 C85 C86 C84 -2.8(18) . 2_665
C88 C88 C89 C90 -176(4) 2_655 .
